data_1529001
loop_
_publ_author_name
'Willemin, S.'
'Le Goff, X.F.'
'Larionova, J.'
'Bolvin, H.'
'Donnadieu, B.'
'Ruiz, E.'
'Guerin, C.'
'Henner, B.'

_publ_section_title
;
 Cation templation of Mn(2+)/[Mo (C N)7](4-) system: formation of
 pseudo-dimorphs (N H4)2 Mn3 (H2 O)4 [Mo (C N)7]2 . nH2 O (n = 4,5)
;
_journal_name_full Polyhedron
_journal_page_first 1033
_journal_page_last 1046
_journal_volume 24
_journal_year 2005
_chemical_formula_sum 'C8 Mn3 Mo2 N10 O9'
_chemical_name_systematic '(N H4)2 Mn3 (H2 O)4 (Mo (C N)7)2 (H2 O)5'
_space_group_IT_number 15
_symmetry_space_group_name_Hall '-C 2yc'
_symmetry_space_group_name_H-M 'C 1 2/c 1'
_cell_angle_alpha 90
_cell_angle_beta 105.41
_cell_angle_gamma 90
_cell_formula_units_Z 4
_cell_length_a 28.666
_cell_length_b 7.225
_cell_length_c 7.776
_cell_volume 1552.603
_citation_journal_id_ASTM PLYHDE
_cod_data_source_file Willemin_PLYHDE_2005_1203.cif
_cod_data_source_block C8Mn3Mo2N10O9
_cod_database_code 1529001

loop_
_symmetry_equiv_pos_as_xyz
x,y,z
-x,y,-z+1/2
-x,-y,-z
x,-y,z-1/2
x+1/2,y+1/2,z
-x+1/2,y+1/2,-z+1/2
-x+1/2,-y+1/2,-z
x+1/2,-y+1/2,z-1/2

loop_
_atom_site_label
_atom_site_type_symbol
_atom_site_fract_x
_atom_site_fract_y
_atom_site_fract_z
_atom_site_occupancy
_atom_site_U_iso_or_equiv
O5 O-2 0.5181 0 0.2602 1 0.0
O2 O-2 0.46708 -0.5 -0.2932 1 0.0
N4 N-3 0.64463 0.2882 0.4695 1 0.0
O4 O-2 0.5 0.2587 0.5 0.5 0.0
Mn2 Mn+2 0.5 -0.5 0 1 0.0
O1 O-2 0.90991 0 0.2977 1 0.0
N3 N-3 0.55217 -0.284 -0.0226 1 0.0
N1 N-3 0.7586 0 0.3554 1 0.0
C3 C+2 0.58277 -0.1768 0.0315 1 0.0
Mn1 Mn+2 0.83403 0 0.32682 1 0.0
C2 C+2 0.66844 -0.1875 -0.0241 1 0.0
C4 C+2 0.6423 0.1908 0.3503 1 0.0
C1 C+2 0.71807 0 0.2806 1 0.0
N5 N-3 0.7498 0.5 0.2442 1 0.0
Mo1 Mo+3 0.641846 0 0.13939 1 0.0
N2 N-3 0.68379 -0.2857 -0.1148 1 0.0
O3 O-2 0.4262 0 0.3693 1 0.0
